data_7211616
loop_
_publ_author_name
'Wang, Dengxu'
'He, Haiyan'
'Chen, Xiaohui'
'Feng, Shengyu'
'Niu, Yuzhong'
'Sun, Daofeng'

_publ_section_title
;
 A 3D porous metal--organic framework constructed of 1D zigzag and helical
 chains exhibiting selective anion exchange
;
_journal_issue 4
_journal_name_full CrystEngComm
_journal_page_first 1041
_journal_paper_doi 10.1039/b910988a
_journal_volume 12
_journal_year 2010
_chemical_formula_sum 'C20 H21.52 N4 O1.52 Si'
_chemical_formula_weight 371.97
_chemical_name_systematic
;
?
;
_space_group_IT_number 62
_symmetry_cell_setting orthorhombic
_symmetry_space_group_name_Hall '-P 2ac 2n'
_symmetry_space_group_name_H-M 'P n m a'
_atom_sites_solution_hydrogens geom
_atom_sites_solution_primary direct
_atom_sites_solution_secondary difmap
_audit_creation_method SHELXL-97
_cell_angle_alpha 90.00
_cell_angle_beta 90.00
_cell_angle_gamma 90.00
_cell_formula_units_Z 4
_cell_length_a 5.772(2)
_cell_length_b 19.128(7)
_cell_length_c 17.295(6)
_cell_measurement_reflns_used 3503
_cell_measurement_temperature 296(2)
_cell_measurement_theta_max 15.71
_cell_measurement_theta_min 2.17
_cell_volume 1909.5(12)
_computing_structure_refinement 'SHELXL-97 (Sheldrick, 1997)'
_computing_structure_solution 'SHELXS-97 (Sheldrick, 1990)'
_diffrn_ambient_temperature 296(2)
_diffrn_measured_fraction_theta_full 0.984
_diffrn_measured_fraction_theta_max 0.984
_diffrn_radiation_monochromator graphite
_diffrn_radiation_source 'fine-focus sealed tube'
_diffrn_radiation_type MoK\a
_diffrn_radiation_wavelength 0.71073
_diffrn_reflns_av_R_equivalents 0.0764
_diffrn_reflns_av_sigmaI/netI 0.0657
_diffrn_reflns_limit_h_max 6
_diffrn_reflns_limit_h_min -7
_diffrn_reflns_limit_k_max 20
_diffrn_reflns_limit_k_min -24
_diffrn_reflns_limit_l_max 20
_diffrn_reflns_limit_l_min -22
_diffrn_reflns_number 10565
_diffrn_reflns_theta_full 27.65
_diffrn_reflns_theta_max 27.65
_diffrn_reflns_theta_min 3.69
_exptl_absorpt_coefficient_mu 0.142
_exptl_absorpt_correction_T_max 0.9929
_exptl_absorpt_correction_T_min 0.9790
_exptl_absorpt_correction_type multi-scan
_exptl_crystal_colour colorless
_exptl_crystal_density_diffrn 1.282
_exptl_crystal_density_method 'not measured'
_exptl_crystal_description block
_exptl_crystal_F_000 776
_exptl_crystal_size_max 0.15
_exptl_crystal_size_mid 0.10
_exptl_crystal_size_min 0.05
_refine_diff_density_max 0.571
_refine_diff_density_min -0.354
_refine_diff_density_rms 0.055
_refine_ls_extinction_coef 0.001(2)
_refine_ls_extinction_expression Fc^*^=kFc[1+0.001xFc^2^\l^3^/sin(2\q)]^-1/4^
_refine_ls_extinction_method SHELXL
_refine_ls_goodness_of_fit_ref 1.018
_refine_ls_hydrogen_treatment mixed
_refine_ls_matrix_type full
_refine_ls_number_parameters 127
_refine_ls_number_reflns 2263
_refine_ls_number_restraints 0
_refine_ls_restrained_S_all 1.018
_refine_ls_R_factor_all 0.1319
_refine_ls_R_factor_gt 0.0694
_refine_ls_shift/su_max 0.000
_refine_ls_shift/su_mean 0.000
_refine_ls_structure_factor_coef Fsqd
_refine_ls_weighting_details 'calc w=1/[\s^2^(Fo^2^)+(0.1138P)^2^+0.3779P] where P=(Fo^2^+2Fc^2^)/3'
_refine_ls_weighting_scheme calc
_refine_ls_wR_factor_gt 0.1862
_refine_ls_wR_factor_ref 0.2222
_reflns_number_gt 1236
_reflns_number_total 2263
_reflns_threshold_expression >2sigma(I)
_cod_data_source_file b910988a.txt
_cod_data_source_block d:\bips\bips
_cod_original_sg_symbol_H-M Pnma
_cod_database_code 7211616

loop_
_symmetry_equiv_pos_as_xyz
'x, y, z'
'-x+1/2, -y, z+1/2'
'x+1/2, -y+1/2, -z+1/2'
'-x, y+1/2, -z'
'-x, -y, -z'
'x-1/2, y, -z-1/2'
'-x-1/2, y-1/2, z-1/2'
'x, -y-1/2, z'

loop_
_atom_site_label
_atom_site_type_symbol
_atom_site_fract_x
_atom_site_fract_y
_atom_site_fract_z
_atom_site_U_iso_or_equiv
_atom_site_adp_type
_atom_site_occupancy
_atom_site_symmetry_multiplicity
_atom_site_calc_flag
_atom_site_refinement_flags
Si1 Si 0.0733(2) 0.7500 0.42035(7) 0.0453(4) Uani 1 2 d S
N1 N 0.7037(5) 0.49770(13) 0.37601(15) 0.0509(8) Uani 1 1 d .
N2 N 1.0169(7) 0.4325(2) 0.3818(2) 0.0928(13) Uani 1 1 d .
C1 C 0.2590(5) 0.67064(16) 0.40730(17) 0.0427(8) Uani 1 1 d .
C2 C 0.4003(6) 0.64591(17) 0.46662(19) 0.0502(8) Uani 1 1 d .
H2A H 0.3970 0.6684 0.5143 0.060 Uiso 1 1 calc R
C3 C 0.5451(6) 0.58909(17) 0.45703(19) 0.0497(8) Uani 1 1 d .
H3A H 0.6372 0.5737 0.4978 0.060 Uiso 1 1 calc R
C4 C 0.5522(5) 0.55547(17) 0.38699(18) 0.0460(8) Uani 1 1 d .
C5 C 0.4151(6) 0.57785(16) 0.32695(18) 0.0492(8) Uani 1 1 d .
H5A H 0.4192 0.5549 0.2796 0.059 Uiso 1 1 calc R
C6 C 0.2710(6) 0.63481(16) 0.33753(18) 0.0473(8) Uani 1 1 d .
H6A H 0.1791 0.6497 0.2965 0.057 Uiso 1 1 calc R
C7 C 0.6579(8) 0.4370(2) 0.3372(2) 0.0689(11) Uani 1 1 d .
C8 C 0.8433(9) 0.3974(2) 0.3406(2) 0.0760(13) Uani 1 1 d .
H8 H 0.8574 0.3531 0.3190 0.091 Uiso 1 1 calc R
C9 C 0.9254(7) 0.4924(2) 0.4016(2) 0.0636(10) Uani 1 1 d .
C10 C -0.0465(9) 0.7500 0.5204(3) 0.0621(14) Uani 1 2 d S
H10A H -0.1419 0.7906 0.5276 0.093 Uiso 0.50 1 calc PR
H10B H 0.0785 0.7507 0.5570 0.093 Uiso 1 2 calc SR
H10C H -0.1379 0.7087 0.5281 0.093 Uiso 0.50 1 calc PR
C11 C -0.1555(8) 0.7500 0.3465(3) 0.0572(13) Uani 1 2 d S
H11A H -0.0863 0.7500 0.2960 0.086 Uiso 1 2 calc SR
H11B H -0.2499 0.7910 0.3524 0.086 Uiso 0.50 1 calc PR
H11C H -0.2499 0.7090 0.3524 0.086 Uiso 0.50 1 calc PR
H9 H 0.9956 0.5316 0.4304 0.085(13) Uiso 1 1 d R
H7 H 0.5077 0.4277 0.3058 0.116(16) Uiso 1 1 d R
O01 O 0.899(5) 0.2500 0.2152(15) 0.64(4) Uiso 1.51(13) 2 d SP

loop_
_atom_site_aniso_label
_atom_site_aniso_U_11
_atom_site_aniso_U_22
_atom_site_aniso_U_33
_atom_site_aniso_U_23
_atom_site_aniso_U_13
_atom_site_aniso_U_12
Si1 0.0426(7) 0.0437(7) 0.0495(8) 0.000 -0.0004(6) 0.000
N1 0.0525(18) 0.0453(16) 0.0549(17) 0.0030(13) 0.0038(13) 0.0061(13)
N2 0.086(3) 0.082(3) 0.110(3) 0.021(2) 0.025(3) 0.026(2)
C1 0.0423(17) 0.0400(16) 0.0458(17) 0.0044(14) -0.0005(14) -0.0075(13)
C2 0.054(2) 0.0507(19) 0.0458(18) -0.0034(14) 0.0013(15) -0.0008(16)
C3 0.052(2) 0.0508(19) 0.0463(18) 0.0065(15) -0.0041(15) 0.0028(15)
C4 0.0456(19) 0.0427(17) 0.0497(19) 0.0042(14) 0.0051(15) -0.0002(14)
C5 0.056(2) 0.0503(18) 0.0412(17) 0.0010(14) 0.0016(15) -0.0003(16)
C6 0.0484(19) 0.0477(18) 0.0457(18) 0.0023(14) -0.0049(15) -0.0018(15)
C7 0.087(3) 0.057(2) 0.063(2) -0.0060(19) -0.004(2) 0.013(2)
C8 0.116(4) 0.049(2) 0.063(2) 0.0016(19) 0.015(3) 0.024(2)
C9 0.054(2) 0.057(2) 0.080(3) 0.008(2) 0.003(2) 0.0077(18)
C10 0.058(3) 0.063(3) 0.065(3) 0.000 0.008(3) 0.000
C11 0.049(3) 0.063(3) 0.060(3) 0.000 -0.002(2) 0.000

loop_
_atom_type_symbol
_atom_type_description
_atom_type_scat_dispersion_real
_atom_type_scat_dispersion_imag
_atom_type_scat_source
C C 0.0033 0.0016 'International Tables Vol C Tables 4.2.6.8 and 6.1.1.4'
H H 0.0000 0.0000 'International Tables Vol C Tables 4.2.6.8 and 6.1.1.4'
N N 0.0061 0.0033 'International Tables Vol C Tables 4.2.6.8 and 6.1.1.4'
O O 0.0106 0.0060 'International Tables Vol C Tables 4.2.6.8 and 6.1.1.4'
Si Si 0.0817 0.0704 'International Tables Vol C Tables 4.2.6.8 and 6.1.1.4'

loop_
_geom_angle_atom_site_label_1
_geom_angle_atom_site_label_2
_geom_angle_atom_site_label_3
_geom_angle
_geom_angle_site_symmetry_1
_geom_angle_site_symmetry_3
C11 Si1 C10 112.3(2) . .
C11 Si1 C1 109.12(13) . 8_575
C10 Si1 C1 108.94(13) . 8_575
C11 Si1 C1 109.12(13) . .
C10 Si1 C1 108.94(13) . .
C1 Si1 C1 108.38(19) 8_575 .
C9 N1 C7 106.2(3) . .
C9 N1 C4 126.4(3) . .
C7 N1 C4 127.4(3) . .
C9 N2 C8 105.3(4) . .
C6 C1 C2 116.3(3) . .
C6 C1 Si1 122.2(2) . .
C2 C1 Si1 121.4(2) . .
C3 C2 C1 122.2(3) . .
C3 C2 H2A 118.9 . .
C1 C2 H2A 118.9 . .
C4 C3 C2 119.5(3) . .
C4 C3 H3A 120.2 . .
C2 C3 H3A 120.2 . .
C5 C4 C3 120.3(3) . .
C5 C4 N1 119.7(3) . .
C3 C4 N1 120.0(3) . .
C4 C5 C6 119.5(3) . .
C4 C5 H5A 120.3 . .
C6 C5 H5A 120.3 . .
C5 C6 C1 122.2(3) . .
C5 C6 H6A 118.9 . .
C1 C6 H6A 118.9 . .
C8 C7 N1 108.1(4) . .
C8 C7 H7 127.2 . .
N1 C7 H7 124.3 . .
C7 C8 N2 109.2(4) . .
C7 C8 H8 125.4 . .
N2 C8 H8 125.4 . .
N2 C9 N1 111.2(4) . .
N2 C9 H9 129.2 . .
N1 C9 H9 119.6 . .
Si1 C10 H10A 109.5 . .
Si1 C10 H10B 109.5 . .
H10A C10 H10B 109.5 . .
Si1 C10 H10C 109.5 . .
H10A C10 H10C 109.5 . .
H10B C10 H10C 109.5 . .
Si1 C11 H11A 109.5 . .
Si1 C11 H11B 109.5 . .
H11A C11 H11B 109.5 . .
Si1 C11 H11C 109.5 . .
H11A C11 H11C 109.5 . .
H11B C11 H11C 109.5 . .

loop_
_geom_bond_atom_site_label_1
_geom_bond_atom_site_label_2
_geom_bond_distance
_geom_bond_site_symmetry_2
Si1 C11 1.838(5) .
Si1 C10 1.863(5) .
Si1 C1 1.872(3) 8_575
Si1 C1 1.872(3) .
N1 C9 1.358(5) .
N1 C7 1.367(4) .
N1 C4 1.422(4) .
N2 C9 1.306(5) .
N2 C8 1.401(6) .
C1 C6 1.390(4) .
C1 C2 1.394(4) .
C2 C3 1.381(5) .
C2 H2A 0.9300 .
C3 C4 1.372(4) .
C3 H3A 0.9300 .
C4 C5 1.374(4) .
C5 C6 1.383(4) .
C5 H5A 0.9300 .
C6 H6A 0.9300 .
C7 C8 1.312(5) .
C7 H7 1.0390 .
C8 H8 0.9300 .
C9 H9 0.9873 .
C10 H10A 0.9600 .
C10 H10B 0.9600 .
C10 H10C 0.9600 .
C11 H11A 0.9600 .
C11 H11B 0.9600 .
C11 H11C 0.9600 .

loop_
_geom_torsion_atom_site_label_1
_geom_torsion_atom_site_label_2
_geom_torsion_atom_site_label_3
_geom_torsion_atom_site_label_4
_geom_torsion
_geom_torsion_site_symmetry_1
C11 Si1 C1 C6 21.7(3) .
C10 Si1 C1 C6 144.6(3) .
C1 Si1 C1 C6 -97.0(3) 8_575
C11 Si1 C1 C2 -160.9(3) .
C10 Si1 C1 C2 -38.0(3) .
C1 Si1 C1 C2 80.4(3) 8_575
C6 C1 C2 C3 0.1(5) .
Si1 C1 C2 C3 -177.4(3) .
C1 C2 C3 C4 0.2(5) .
C2 C3 C4 C5 -0.4(5) .
C2 C3 C4 N1 178.9(3) .
C9 N1 C4 C5 137.8(4) .
C7 N1 C4 C5 -41.4(5) .
C9 N1 C4 C3 -41.5(5) .
C7 N1 C4 C3 139.3(4) .
C3 C4 C5 C6 0.4(5) .
N1 C4 C5 C6 -178.9(3) .
C4 C5 C6 C1 -0.1(5) .
C2 C1 C6 C5 -0.1(5) .
Si1 C1 C6 C5 177.4(2) .
C9 N1 C7 C8 0.7(4) .
C4 N1 C7 C8 -180.0(3) .
N1 C7 C8 N2 -0.5(5) .
C9 N2 C8 C7 0.0(5) .
C8 N2 C9 N1 0.4(5) .
C7 N1 C9 N2 -0.7(4) .
C4 N1 C9 N2 180.0(3) .
